data_2209702
loop_
_publ_author_name
'Cheng, Le-Hua'
'Jin, Feng'
'Li, Lin'
'Tian, Yu-Peng'

_publ_section_title
;
 1-{4-[(9-Ethylcarbazolyl)vinyl]phenyl}-1<i>H</i>-imidazole
;
_journal_coeditor_code XU2025
_journal_issue 7
_journal_name_full 'Acta Crystallographica Section E'
_journal_page_first o2860
_journal_page_last o2861
_journal_paper_doi 10.1107/S1600536806018769
_journal_volume 62
_journal_year 2006
_chemical_formula_iupac 'C25 H21 N3'
_chemical_formula_moiety 'C25 H21 N3'
_chemical_formula_sum 'C25 H21 N3'
_chemical_formula_weight 363.45
_chemical_name_systematic
;
1-{4-[(9-ethylcarbazolyl)vinyl]phenyl}-1H-imidazole
;
_space_group_IT_number 14
_symmetry_cell_setting monoclinic
_symmetry_space_group_name_Hall '-P 2ybc'
_symmetry_space_group_name_H-M 'P 1 21/c 1'
_atom_sites_solution_hydrogens geom
_atom_sites_solution_primary direct
_atom_sites_solution_secondary difmap
_audit_creation_method SHELXL-97
_cell_angle_alpha 90.00
_cell_angle_beta 110.47(3)
_cell_angle_gamma 90.00
_cell_formula_units_Z 4
_cell_length_a 9.2975(19)
_cell_length_b 8.6481(17)
_cell_length_c 25.394(7)
_cell_measurement_reflns_used 3570
_cell_measurement_temperature 293(2)
_cell_measurement_theta_max 25.0
_cell_measurement_theta_min 1.7
_cell_volume 1912.9(8)
_computing_cell_refinement 'SAINT (Bruker, 1997)'
_computing_data_collection 'SMART (Bruker, 1997)'
_computing_data_reduction SAINT
_computing_molecular_graphics 'SHELXTL (Sheldrick, 1997b)'
_computing_publication_material SHELXTL
_computing_structure_refinement 'SHELXL97 (Sheldrick, 1997a)'
_computing_structure_solution 'SHELXS97 (Sheldrick, 1997a)'
_diffrn_ambient_temperature 293(2)
_diffrn_measured_fraction_theta_full 1.00
_diffrn_measured_fraction_theta_max 1.00
_diffrn_measurement_device_type 'Bruker SMART CCD area-detector'
_diffrn_measurement_method '\f and \w'
_diffrn_radiation_monochromator graphite
_diffrn_radiation_source 'fine-focus sealed tube'
_diffrn_radiation_type MoK\a
_diffrn_radiation_wavelength 0.71073
_diffrn_reflns_av_R_equivalents 0.063
_diffrn_reflns_av_sigmaI/netI 0.122
_diffrn_reflns_limit_h_max 11
_diffrn_reflns_limit_h_min -8
_diffrn_reflns_limit_k_max 10
_diffrn_reflns_limit_k_min -8
_diffrn_reflns_limit_l_max 26
_diffrn_reflns_limit_l_min -30
_diffrn_reflns_number 7618
_diffrn_reflns_theta_full 25.0
_diffrn_reflns_theta_max 25.0
_diffrn_reflns_theta_min 1.7
_diffrn_standards_interval_count 0
_diffrn_standards_interval_time 0
_diffrn_standards_number 0
_exptl_absorpt_coefficient_mu 0.075
_exptl_absorpt_correction_type none
_exptl_crystal_colour 'pale yellow'
_exptl_crystal_density_diffrn 1.262
_exptl_crystal_density_method 'not measured'
_exptl_crystal_description block
_exptl_crystal_F_000 768
_exptl_crystal_size_max 0.35
_exptl_crystal_size_mid 0.30
_exptl_crystal_size_min 0.28
_refine_diff_density_max 0.18
_refine_diff_density_min -0.12
_refine_ls_extinction_method none
_refine_ls_goodness_of_fit_ref 0.912
_refine_ls_hydrogen_treatment constr
_refine_ls_matrix_type full
_refine_ls_number_parameters 262
_refine_ls_number_reflns 3363
_refine_ls_number_restraints 82
_refine_ls_restrained_S_all 0.940
_refine_ls_R_factor_all 0.168
_refine_ls_R_factor_gt 0.056
_refine_ls_shift/su_max 0.000
_refine_ls_shift/su_mean 0.000
_refine_ls_structure_factor_coef Fsqd
_refine_ls_weighting_details 'calc w=1/[\s^2^(Fo^2^)+(0.0006P)^2^] where P=(Fo^2^+2Fc^2^)/3'
_refine_ls_weighting_scheme calc
_refine_ls_wR_factor_gt 0.066
_refine_ls_wR_factor_ref 0.074
_reflns_number_gt 1067
_reflns_number_total 3363
_reflns_threshold_expression I>2\s(I)
_cod_data_source_file xu2025.cif
_cod_data_source_block I
_cod_depositor_comments
;
The following automatic conversions were performed:
'_symmetry_cell_setting' value 'Monoclinic' changed to 'monoclinic'
according to '/home/saulius/struct/CIF-dictionaries/cif_core.dic'
dictionary named 'cif_core.dic' version 2.4.1 from 2010-06-29.

Automatic conversion script
Id: cif_fix_enum 1527 2010-12-29 10:47:43Z saulius 

The following automatic conversions were performed:

'_symmetry_cell_setting' value 'Monoclinic' changed to 'monoclinic'
according to /home/saulius/struct/CIF-dictionaries/cif_core.dic
dictionary named 'cif_core.dic' version 2.4.1 from 2010-06-29.

Automatic conversion script
Id: cif_fix_values 1715 2011-07-08 13:25:40Z adriana 
;
_cod_original_sg_symbol_H-M 'P 21/c'
_cod_database_code 2209702
_cod_database_fobs_code 2209702

loop_
_symmetry_equiv_pos_as_xyz
'x, y, z'
'-x, y+1/2, -z+1/2'
'-x, -y, -z'
'x, -y-1/2, z-1/2'

loop_
_atom_site_type_symbol
_atom_site_label
_atom_site_fract_x
_atom_site_fract_y
_atom_site_fract_z
_atom_site_U_iso_or_equiv
_atom_site_adp_type
_atom_site_calc_flag
_atom_site_refinement_flags
_atom_site_occupancy
_atom_site_disorder_assembly
_atom_site_disorder_group
N N1 -0.2912(3) 0.5923(4) 0.91292(14) 0.0812(9) Uani d . 1 . .
N N2 0.6165(4) 0.5756(4) 0.65910(13) 0.0706(8) Uani d . 1 . .
N N3 0.7377(5) 0.6466(5) 0.60058(15) 0.1120(13) Uani d . 1 . .
C C1 -0.1153(4) 0.3990(5) 0.93814(17) 0.0732(11) Uani d . 1 A .
C C2 -0.0495(4) 0.2659(5) 0.96837(19) 0.0905(13) Uani d . 1 . .
H H2A 0.0329 0.2177 0.9624 0.109 Uiso calc R 1 . .
C C3 -0.1080(5) 0.2075(5) 1.00694(17) 0.1029(14) Uani d . 1 . .
H H3B -0.0635 0.1195 1.0272 0.123 Uiso calc R 1 . .
C C4 -0.2313(5) 0.2756(6) 1.01669(17) 0.1049(14) Uani d . 1 . .
H H4A -0.2678 0.2328 1.0432 0.126 Uiso calc R 1 . .
C C5 -0.3004(4) 0.4057(5) 0.98761(17) 0.0939(13) Uani d . 1 . .
H H5A -0.3833 0.4523 0.9938 0.113 Uiso calc R 1 . .
C C6 -0.2409(4) 0.4642(5) 0.94864(17) 0.0727(11) Uani d . 1 . .
C C7 -0.4238(4) 0.6920(4) 0.90956(15) 0.0999(13) Uani d . 1 . .
H H7A -0.5012 0.6310 0.9176 0.120 Uiso calc R 1 . .
H H7B -0.4691 0.7332 0.8718 0.120 Uiso calc R 1 . .
C C8 -0.3740(4) 0.8211(4) 0.95037(14) 0.1174(14) Uani d . 1 . .
H H8A -0.4609 0.8845 0.9478 0.176 Uiso calc R 1 . .
H H8B -0.2986 0.8823 0.9419 0.176 Uiso calc R 1 . .
H H8C -0.3302 0.7801 0.9877 0.176 Uiso calc R 1 . .
C C9 -0.1966(4) 0.6096(5) 0.88051(17) 0.0740(11) Uani d . 1 A .
C C10 -0.2015(4) 0.7183(4) 0.83897(17) 0.0964(13) Uani d . 1 . .
H H10A -0.2736 0.7977 0.8296 0.116 Uiso calc R 1 . .
C C11 -0.0952(6) 0.7032(5) 0.81236(17) 0.1083(16) Uani d . 1 A .
H H11A -0.0966 0.7754 0.7850 0.130 Uiso calc R 1 . .
C C12 0.0136(5) 0.5856(6) 0.82443(19) 0.1004(14) Uani d DU 1 . .
C C13 0.0175(4) 0.4811(4) 0.86642(17) 0.0877(12) Uani d . 1 A .
H H13A 0.0918 0.4038 0.8763 0.105 Uiso calc R 1 . .
C C14 -0.0884(4) 0.4902(5) 0.89421(15) 0.0702(10) Uani d . 1 . .
C C15 0.1438(11) 0.5528(10) 0.8042(3) 0.076(2) Uani d PDU 0.588(10) A 1
H H15A 0.2207 0.4864 0.8257 0.091 Uiso calc PR 0.588(10) A 1
C C16 0.1575(10) 0.6110(9) 0.7582(3) 0.078(3) Uani d PDU 0.588(10) A 1
H H16A 0.0795 0.6751 0.7360 0.094 Uiso calc PR 0.588(10) A 1
C C15' 0.0873(11) 0.6184(12) 0.7782(6) 0.076(4) Uiso d PDU 0.412(10) A 2
H H15' 0.0469 0.6833 0.7473 0.091 Uiso calc PR 0.412(10) A 2
C C16' 0.2137(12) 0.5394(14) 0.7904(6) 0.084(4) Uiso d PDU 0.412(10) A 2
H H16' 0.2556 0.4730 0.8207 0.101 Uiso calc PR 0.412(10) A 2
C C17 0.2850(6) 0.5819(6) 0.7403(2) 0.1097(16) Uani d U 1 . .
C C18 0.2580(5) 0.6448(5) 0.6882(2) 0.1134(16) Uani d . 1 A .
H H18A 0.1640 0.6930 0.6704 0.136 Uiso calc R 1 . .
C C19 0.3613(5) 0.6409(4) 0.66080(16) 0.0960(13) Uani d . 1 . .
H H19A 0.3348 0.6825 0.6249 0.115 Uiso calc R 1 A .
C C20 0.5035(5) 0.5762(4) 0.68593(17) 0.0709(10) Uani d . 1 A .
C C21 0.5361(4) 0.5088(4) 0.73800(16) 0.0882(12) Uani d . 1 . .
H H21A 0.6308 0.4620 0.7557 0.106 Uiso calc R 1 A .
C C22 0.4249(6) 0.5111(5) 0.76445(16) 0.1083(15) Uani d . 1 A .
H H22A 0.4474 0.4633 0.7992 0.130 Uiso calc R 1 . .
C C23 0.6199(5) 0.6707(5) 0.61727(18) 0.0986(14) Uani d . 1 . .
H H23A 0.5461 0.7462 0.6017 0.118 Uiso calc R 1 . .
C C24 0.8118(4) 0.5300(6) 0.6326(2) 0.1045(15) Uani d . 1 . .
H H24A 0.9011 0.4855 0.6308 0.125 Uiso calc R 1 . .
C C25 0.7397(5) 0.4841(5) 0.66841(16) 0.1023(14) Uani d . 1 . .
H H25A 0.7702 0.4042 0.6945 0.123 Uiso calc R 1 . .

loop_
_atom_site_aniso_label
_atom_site_aniso_U_11
_atom_site_aniso_U_22
_atom_site_aniso_U_33
_atom_site_aniso_U_12
_atom_site_aniso_U_13
_atom_site_aniso_U_23
N1 0.073(2) 0.088(3) 0.091(3) 0.0160(19) 0.039(2) -0.001(2)
N2 0.071(2) 0.074(2) 0.065(2) -0.0077(19) 0.022(2) 0.0032(19)
N3 0.118(4) 0.126(4) 0.103(3) -0.013(3) 0.053(3) 0.009(2)
C1 0.052(3) 0.082(3) 0.083(3) -0.011(2) 0.020(2) -0.026(3)
C2 0.076(3) 0.070(3) 0.110(4) 0.010(2) 0.012(3) -0.013(3)
C3 0.104(4) 0.104(4) 0.091(3) -0.007(3) 0.021(3) 0.007(3)
C4 0.102(4) 0.118(4) 0.095(4) -0.005(3) 0.035(3) 0.010(3)
C5 0.086(3) 0.114(4) 0.083(3) 0.004(3) 0.031(3) 0.010(3)
C6 0.065(3) 0.080(3) 0.071(3) 0.005(2) 0.022(2) -0.001(2)
C7 0.109(3) 0.102(4) 0.088(3) 0.025(3) 0.034(3) -0.007(3)
C8 0.122(3) 0.125(4) 0.094(3) 0.034(3) 0.023(3) -0.005(3)
C9 0.071(3) 0.074(3) 0.077(3) -0.001(2) 0.025(3) -0.015(2)
C10 0.112(4) 0.085(3) 0.086(3) 0.000(3) 0.027(3) 0.002(3)
C11 0.141(5) 0.108(4) 0.097(4) -0.029(3) 0.069(4) -0.017(3)
C12 0.106(4) 0.111(4) 0.101(4) -0.045(3) 0.056(3) -0.045(3)
C13 0.066(3) 0.092(3) 0.113(4) -0.017(2) 0.041(3) -0.036(3)
C14 0.063(3) 0.073(3) 0.076(3) -0.008(2) 0.027(2) -0.023(2)
C15 0.079(5) 0.081(5) 0.077(5) -0.013(4) 0.039(4) -0.012(4)
C16 0.062(5) 0.094(5) 0.093(5) -0.011(4) 0.047(4) -0.027(4)
C17 0.091(4) 0.119(4) 0.140(5) -0.029(3) 0.067(4) -0.046(4)
C18 0.078(3) 0.111(4) 0.158(5) 0.003(2) 0.049(4) -0.010(4)
C19 0.076(3) 0.096(3) 0.114(4) 0.007(2) 0.031(3) 0.010(3)
C20 0.070(3) 0.072(3) 0.072(3) -0.008(2) 0.027(3) -0.005(2)
C21 0.081(3) 0.112(4) 0.073(3) -0.010(2) 0.027(3) -0.001(3)
C22 0.118(4) 0.134(4) 0.091(3) -0.044(3) 0.059(3) -0.024(3)
C23 0.100(4) 0.104(4) 0.090(3) 0.000(3) 0.032(3) 0.021(3)
C24 0.078(3) 0.150(5) 0.097(4) -0.022(3) 0.045(3) -0.020(3)
C25 0.076(3) 0.136(4) 0.091(3) 0.024(3) 0.024(3) 0.022(3)

loop_
_atom_type_symbol
_atom_type_description
_atom_type_scat_dispersion_real
_atom_type_scat_dispersion_imag
_atom_type_scat_source
C C 0.0033 0.0016 'International Tables Vol C Tables 4.2.6.8 and 6.1.1.4'
H H 0.0000 0.0000 'International Tables Vol C Tables 4.2.6.8 and 6.1.1.4'
N N 0.0061 0.0033 'International Tables Vol C Tables 4.2.6.8 and 6.1.1.4'

loop_
_geom_angle_atom_site_label_1
_geom_angle_atom_site_label_2
_geom_angle_atom_site_label_3
_geom_angle
_geom_angle_publ_flag
C6 N1 C9 109.0(3) yes
C6 N1 C7 125.3(3) yes
C9 N1 C7 125.6(4) yes
C25 N2 C23 104.1(3) yes
C25 N2 C20 129.6(4) yes
C23 N2 C20 126.3(4) yes
C23 N3 C24 103.5(4) yes
C2 C1 C6 117.3(4) ?
C2 C1 C14 134.9(4) ?
C6 C1 C14 107.7(4) ?
C3 C2 C1 119.2(4) ?
C3 C2 H2A 120.4 ?
C1 C2 H2A 120.4 ?
C2 C3 C4 122.0(4) ?
C2 C3 H3B 119.0 ?
C4 C3 H3B 119.0 ?
C5 C4 C3 120.8(4) ?
C5 C4 H4A 119.6 ?
C3 C4 H4A 119.6 ?
C4 C5 C6 117.0(4) ?
C4 C5 H5A 121.5 ?
C6 C5 H5A 121.5 ?
C5 C6 C1 123.7(4) ?
C5 C6 N1 128.5(4) ?
C1 C6 N1 107.8(4) ?
N1 C7 C8 110.3(3) ?
N1 C7 H7A 109.6 ?
C8 C7 H7A 109.6 ?
N1 C7 H7B 109.6 ?
C8 C7 H7B 109.6 ?
H7A C7 H7B 108.1 ?
C7 C8 H8A 109.5 ?
C7 C8 H8B 109.5 ?
H8A C8 H8B 109.5 ?
C7 C8 H8C 109.5 ?
H8A C8 H8C 109.5 ?
H8B C8 H8C 109.5 ?
C14 C9 C10 120.9(4) ?
C14 C9 N1 108.6(4) ?
C10 C9 N1 130.4(4) ?
C11 C10 C9 117.6(4) ?
C11 C10 H10A 121.2 ?
C9 C10 H10A 121.2 ?
C10 C11 C12 123.3(4) ?
C10 C11 H11A 118.3 ?
C12 C11 H11A 118.3 ?
C13 C12 C11 117.8(4) ?
C13 C12 C15 109.4(6) ?
C11 C12 C15 132.5(6) ?
C13 C12 C15' 141.9(6) ?
C11 C12 C15' 100.1(6) ?
C15 C12 C15' 33.5(4) ?
C12 C13 C14 121.1(4) ?
C12 C13 H13A 119.5 ?
C14 C13 H13A 119.5 ?
C9 C14 C13 119.2(4) ?
C9 C14 C1 106.8(4) ?
C13 C14 C1 134.0(4) ?
C16 C15 C12 124.8(12) ?
C16 C15 H15A 117.6 ?
C12 C15 H15A 117.6 ?
C15 C16 C17 124.1(11) ?
C15 C16 H16A 117.9 ?
C17 C16 H16A 117.9 ?
C16' C15' C12 108.6(14) ?
C16' C15' H15' 125.7 ?
C12 C15' H15' 125.7 ?
C15' C16' C17 105.7(14) ?
C15' C16' H16' 127.2 ?
C17 C16' H16' 127.2 ?
C18 C17 C22 115.7(5) ?
C18 C17 C16 110.2(6) ?
C22 C17 C16 134.1(7) ?
C18 C17 C16' 146.8(6) ?
C22 C17 C16' 97.4(6) ?
C16 C17 C16' 37.1(4) ?
C19 C18 C17 123.8(5) ?
C19 C18 H18A 118.1 ?
C17 C18 H18A 118.1 ?
C18 C19 C20 120.5(4) ?
C18 C19 H19A 119.8 ?
C20 C19 H19A 119.8 ?
C19 C20 C21 118.2(3) ?
C19 C20 N2 121.8(4) ?
C21 C20 N2 120.1(4) ?
C20 C21 C22 119.8(4) ?
C20 C21 H21A 120.1 ?
C22 C21 H21A 120.1 ?
C17 C22 C21 122.0(4) ?
C17 C22 H22A 119.0 ?
C21 C22 H22A 119.0 ?
N3 C23 N2 113.9(4) ?
N3 C23 H23A 123.0 ?
N2 C23 H23A 123.0 ?
N3 C24 C25 111.0(4) ?
N3 C24 H24A 124.5 ?
C25 C24 H24A 124.5 ?
N2 C25 C24 107.4(4) ?
N2 C25 H25A 126.3 ?
C24 C25 H25A 126.3 ?

loop_
_geom_bond_atom_site_label_1
_geom_bond_atom_site_label_2
_geom_bond_distance
_geom_bond_publ_flag
N1 C6 1.404(4) yes
N1 C7 1.482(3) yes
N1 C9 1.407(4) yes
N2 C20 1.439(4) yes
N2 C23 1.353(4) yes
N2 C25 1.343(4) yes
N3 C23 1.322(4) yes
N3 C24 1.327(4) yes
C1 C2 1.400(4) ?
C1 C6 1.404(4) ?
C1 C14 1.458(4) ?
C2 C3 1.372(4) ?
C2 H2A 0.9300 ?
C3 C4 1.386(4) ?
C3 H3B 0.9300 ?
C4 C5 1.376(4) ?
C4 H4A 0.9300 ?
C5 C6 1.388(4) ?
C5 H5A 0.9300 ?
C7 C8 1.483(4) ?
C7 H7A 0.9700 ?
C7 H7B 0.9700 ?
C8 H8A 0.9600 ?
C8 H8B 0.9600 ?
C8 H8C 0.9600 ?
C9 C14 1.398(4) ?
C9 C10 1.402(4) ?
C10 C11 1.385(4) ?
C10 H10A 0.9300 ?
C11 C12 1.391(5) ?
C11 H11A 0.9300 ?
C12 C13 1.388(4) ?
C12 C15 1.498(10) ?
C12 C15' 1.579(15) ?
C13 C14 1.401(4) ?
C13 H13A 0.9300 ?
C15 C16 1.318(12) ?
C15 H15A 0.9300 ?
C16 C17 1.433(9) ?
C16 H16A 0.9300 ?
C15' C16' 1.300(15) ?
C15' H15' 0.9300 ?
C16' C17 1.667(16) ?
C16' H16' 0.9300 ?
C17 C18 1.372(5) ?
C17 C22 1.372(5) ?
C18 C19 1.368(4) ?
C18 H18A 0.9300 ?
C19 C20 1.371(4) ?
C19 H19A 0.9300 ?
C20 C21 1.378(4) ?
C21 C22 1.416(4) ?
C21 H21A 0.9300 ?
C22 H22A 0.9300 ?
C23 H23A 0.9300 ?
C24 C25 1.365(4) ?
C24 H24A 0.9300 ?
C25 H25A 0.9300 ?
